data_2204479
loop_
_publ_author_name
'Tedmann, Onyango M.'
'Zavalij, Peter Y.'
'Madan, Stanley K.'
'Oliver, Scott R. J.'

_publ_section_title
;
 (2,2-Bipyridine
 <i>N</i>,<i>N</i>'-dioxide-\k^2^<i>O</i>,<i>O</i>')dichloromercury(II)
;
_journal_issue 11
_journal_name_full 'Acta Crystallographica Section E'
_journal_page_first m1706
_journal_page_last m1707
_journal_paper_doi 10.1107/S1600536804026261
_journal_volume 60
_journal_year 2004
_chemical_formula_iupac '[Hg Cl2 (C10 H8 N2 O2)]'
_chemical_formula_moiety 'C10 H8 Cl2 Hg N2 O2'
_chemical_formula_sum 'C10 H8 Cl2 Hg N2 O2'
_chemical_formula_weight 459.67
_chemical_name_systematic
;
(2,2-Bipyridine N,N'-dioxide-\k^2^O,O')dichloromercury(II)
;
_space_group_IT_number 14
_symmetry_cell_setting monoclinic
_symmetry_space_group_name_Hall '-P 2yn'
_symmetry_space_group_name_H-M 'P 1 21/n 1'
_atom_sites_solution_hydrogens geom
_atom_sites_solution_primary direct
_atom_sites_solution_secondary difmap
_audit_creation_method 'SHELXL-97 & ZCIF'
_cell_angle_alpha 90.00
_cell_angle_beta 94.492(6)
_cell_angle_gamma 90.00
_cell_formula_units_Z 4
_cell_length_a 9.728(3)
_cell_length_b 8.064(3)
_cell_length_c 15.746(5)
_cell_measurement_reflns_used 1650
_cell_measurement_temperature 296(2)
_cell_measurement_theta_max 21.0
_cell_measurement_theta_min 2.4
_cell_volume 1231.4(7)
_computing_cell_refinement 'SAINT (Bruker, 1999)'
_computing_data_collection 'SMART (Bruker, 1999)'
_computing_data_reduction SAINT
_computing_molecular_graphics 'ATOMS (Dowty,1999)'
_computing_publication_material SHELXL97
_computing_structure_refinement 'SHELXL97 (Sheldrick, 1997)'
_computing_structure_solution 'SHELXS97 (Sheldrick, 1990)'
_diffrn_ambient_temperature 296(2)
_diffrn_detector_area_resol_mean 8.33
_diffrn_measured_fraction_theta_full 1.000
_diffrn_measured_fraction_theta_max 1.000
_diffrn_measurement_device_type 'Bruker three-circle'
_diffrn_measurement_method \w
_diffrn_radiation_monochromator graphite
_diffrn_radiation_source 'fine-focus sealed tube'
_diffrn_radiation_type MoK\a
_diffrn_radiation_wavelength 0.71073
_diffrn_reflns_av_R_equivalents 0.0883
_diffrn_reflns_av_sigmaI/netI 0.1024
_diffrn_reflns_limit_h_max 11
_diffrn_reflns_limit_h_min -11
_diffrn_reflns_limit_k_max 9
_diffrn_reflns_limit_k_min -9
_diffrn_reflns_limit_l_max 18
_diffrn_reflns_limit_l_min -18
_diffrn_reflns_number 9792
_diffrn_reflns_theta_full 25.34
_diffrn_reflns_theta_max 25.34
_diffrn_reflns_theta_min 2.38
_diffrn_standards_decay_% 0.00
_exptl_absorpt_coefficient_mu 12.922
_exptl_absorpt_correction_T_max 0.679
_exptl_absorpt_correction_T_min 0.386
_exptl_absorpt_correction_type multi-scan
_exptl_absorpt_process_details '(SADABS; Sheldrick, 1996)'
_exptl_crystal_colour colorless
_exptl_crystal_density_diffrn 2.479
_exptl_crystal_density_method 'not measured'
_exptl_crystal_description needle
_exptl_crystal_F_000 848
_exptl_crystal_size_max 0.24
_exptl_crystal_size_mid 0.04
_exptl_crystal_size_min 0.03
_refine_diff_density_max 0.851
_refine_diff_density_min -0.688
_refine_ls_extinction_method none
_refine_ls_goodness_of_fit_ref 0.999
_refine_ls_hydrogen_treatment constr
_refine_ls_matrix_type full
_refine_ls_number_parameters 154
_refine_ls_number_reflns 2255
_refine_ls_number_restraints 0
_refine_ls_restrained_S_all 0.999
_refine_ls_R_factor_all 0.1015
_refine_ls_R_factor_gt 0.0542
_refine_ls_shift/su_max 0.000
_refine_ls_shift/su_mean 0.000
_refine_ls_structure_factor_coef Fsqd
_refine_ls_weighting_details 'w=1/[\s^2^(Fo^2^)+(0.005P)^2^+5.P], P=(max(Fo^2^,0)+2Fc^2^)/3'
_refine_ls_weighting_scheme calc
_refine_ls_wR_factor_gt 0.1159
_refine_ls_wR_factor_ref 0.1355
_reflns_number_gt 1356
_reflns_number_total 2255
_reflns_threshold_expression I>2\s(I)
_cod_data_source_file cv6392.cif
_cod_data_source_block I
_cod_original_sg_symbol_H-M 'P 21/n'
_cod_database_code 2204479
_cod_database_fobs_code 2204479

loop_
_symmetry_equiv_pos_as_xyz
'x, y, z'
'-x+1/2, y+1/2, -z+1/2'
'-x, -y, -z'
'x-1/2, -y-1/2, z-1/2'

loop_
_atom_site_label
_atom_site_fract_x
_atom_site_fract_y
_atom_site_fract_z
_atom_site_U_iso_or_equiv
_atom_site_adp_type
_atom_site_calc_flag
_atom_site_refinement_flags
_atom_site_occupancy
_atom_site_type_symbol
Hg1 0.04706(6) 0.25839(7) 0.03572(4) 0.0565(3) Uani d . 1 Hg
Cl1 0.1886(4) 0.4251(5) -0.0383(2) 0.0643(11) Uani d . 1 Cl
Cl2 -0.1371(4) 0.0931(5) 0.0676(3) 0.0641(11) Uani d . 1 Cl
O1 0.0977(9) 0.4212(11) 0.1671(6) 0.052(2) Uani d . 1 O
O2 0.2226(10) 0.1082(10) 0.1281(6) 0.053(2) Uani d . 1 O
N1 0.0827(11) 0.3444(13) 0.2372(8) 0.045(3) Uani d . 1 N
N2 0.3279(13) 0.1934(13) 0.1616(8) 0.049(3) Uani d . 1 N
C1 -0.0381(14) 0.3442(18) 0.2722(12) 0.059(4) Uani d . 1 C
H1 -0.1132 0.3937 0.2420 0.071 Uiso calc R 1 H
C2 -0.0576(18) 0.278(2) 0.3471(13) 0.073(5) Uani d . 1 C
H2 -0.1426 0.2854 0.3700 0.088 Uiso calc R 1 H
C3 0.0528(19) 0.1965(17) 0.3909(11) 0.063(5) Uani d . 1 C
H3 0.0421 0.1441 0.4426 0.076 Uiso calc R 1 H
C4 0.1780(17) 0.1955(16) 0.3558(9) 0.053(4) Uani d . 1 C
H4 0.2530 0.1447 0.3855 0.064 Uiso calc R 1 H
C5 0.1953(14) 0.2659(16) 0.2799(9) 0.048(3) Uani d . 1 C
C6 0.3234(13) 0.2699(16) 0.2385(9) 0.045(3) Uani d . 1 C
C7 0.4400(15) 0.3397(18) 0.2762(9) 0.054(4) Uani d . 1 C
H7 0.4391 0.3829 0.3309 0.064 Uiso calc R 1 H
C8 0.5600(16) 0.348(2) 0.2345(13) 0.074(5) Uani d . 1 C
H8 0.6386 0.3993 0.2595 0.088 Uiso calc R 1 H
C9 0.5596(19) 0.278(2) 0.1569(14) 0.080(6) Uani d . 1 C
H9 0.6385 0.2843 0.1274 0.096 Uiso calc R 1 H
C10 0.4444(17) 0.1987(17) 0.1202(11) 0.058(4) Uani d . 1 C
H10 0.4468 0.1489 0.0670 0.070 Uiso calc R 1 H

loop_
_atom_site_aniso_label
_atom_site_aniso_U_11
_atom_site_aniso_U_22
_atom_site_aniso_U_33
_atom_site_aniso_U_12
_atom_site_aniso_U_13
_atom_site_aniso_U_23
Hg1 0.0533(4) 0.0620(4) 0.0537(4) -0.0005(4) 0.0004(2) 0.0004(4)
Cl1 0.067(3) 0.069(2) 0.058(2) 0.005(2) 0.015(2) 0.011(2)
Cl2 0.047(2) 0.065(2) 0.079(3) -0.0019(19) 0.002(2) -0.007(2)
O1 0.034(5) 0.053(6) 0.066(7) -0.004(4) -0.007(5) 0.011(5)
O2 0.065(7) 0.040(5) 0.053(6) -0.001(5) 0.005(5) -0.006(5)
N1 0.029(7) 0.036(6) 0.070(9) 0.008(5) 0.006(6) -0.015(6)
N2 0.055(8) 0.042(6) 0.049(8) 0.008(6) -0.001(6) 0.007(5)
C1 0.026(8) 0.065(10) 0.087(13) 0.000(7) 0.010(8) -0.006(9)
C2 0.060(11) 0.078(12) 0.087(13) -0.002(9) 0.036(10) -0.030(11)
C3 0.082(13) 0.057(9) 0.054(10) -0.002(9) 0.029(10) 0.004(7)
C4 0.067(11) 0.049(8) 0.047(9) -0.001(7) 0.019(8) -0.011(7)
C5 0.048(8) 0.052(8) 0.044(8) -0.014(8) 0.005(6) 0.016(8)
C6 0.039(8) 0.050(8) 0.045(8) 0.000(7) -0.003(6) 0.021(7)
C7 0.040(9) 0.079(10) 0.043(9) 0.017(8) 0.007(7) 0.005(8)
C8 0.034(9) 0.082(12) 0.104(15) 0.002(8) -0.003(10) -0.010(11)
C9 0.057(12) 0.076(12) 0.113(16) 0.029(10) 0.045(11) 0.000(12)
C10 0.052(10) 0.060(9) 0.066(11) 0.012(8) 0.030(9) 0.023(8)

loop_
_atom_type_symbol
_atom_type_description
_atom_type_scat_dispersion_real
_atom_type_scat_dispersion_imag
_atom_type_scat_source
C C 0.0033 0.0016 'International Tables Vol C Tables 4.2.6.8 and 6.1.1.4'
H H 0.0000 0.0000 'International Tables Vol C Tables 4.2.6.8 and 6.1.1.4'
N N 0.0061 0.0033 'International Tables Vol C Tables 4.2.6.8 and 6.1.1.4'
O O 0.0106 0.0060 'International Tables Vol C Tables 4.2.6.8 and 6.1.1.4'
Cl Cl 0.1484 0.1585 'International Tables Vol C Tables 4.2.6.8 and 6.1.1.4'
Hg Hg -2.3894 9.2266 'International Tables Vol C Tables 4.2.6.8 and 6.1.1.4'

loop_
_geom_angle_atom_site_label_1
_geom_angle_atom_site_label_2
_geom_angle_atom_site_label_3
_geom_angle_site_symmetry_1
_geom_angle_site_symmetry_3
_geom_angle
_geom_angle_publ_flag
Cl1 Hg1 Cl2 . . 161.24(14) y
Cl1 Hg1 O1 . . 91.5(2) y
Cl2 Hg1 O1 . . 103.4(2) y
Cl1 Hg1 O2 . . 99.8(2) y
Cl2 Hg1 O2 . . 95.8(2) y
O1 Hg1 O2 . . 71.6(3) y
Cl1 Hg1 Cl2 . 3 93.29(12) ?
Cl2 Hg1 Cl2 . 3 81.81(13) ?
O1 Hg1 Cl2 . 3 143.0(2) ?
O2 Hg1 Cl2 . 3 71.5(2) ?
Cl1 Hg1 Cl1 . 3_565 89.90(12) ?
Cl2 Hg1 Cl1 . 3_565 84.08(12) ?
O1 Hg1 Cl1 . 3_565 71.6(2) ?
O2 Hg1 Cl1 . 3_565 142.1(2) ?
Cl2 Hg1 Cl1 3 3_565 144.96(9) ?
Hg1 Cl1 Hg1 . 3_565 90.10(12) ?
Hg1 Cl2 Hg1 . 3 98.19(13) ?
N1 O1 Hg1 . . 115.9(7) ?
N2 O2 Hg1 . . 117.5(7) ?
O1 N1 C1 . . 121.2(12) ?
O1 N1 C5 . . 119.8(11) ?
C1 N1 C5 . . 119.0(13) ?
O2 N2 C10 . . 118.7(13) ?
O2 N2 C6 . . 121.1(12) ?
C10 N2 C6 . . 120.1(13) ?
C2 C1 N1 . . 124.1(16) ?
C2 C1 H1 . . 118.0 ?
N1 C1 H1 . . 118.0 ?
C1 C2 C3 . . 118.3(15) ?
C1 C2 H2 . . 120.9 ?
C3 C2 H2 . . 120.9 ?
C4 C3 C2 . . 118.4(15) ?
C4 C3 H3 . . 120.8 ?
C2 C3 H3 . . 120.8 ?
C5 C4 C3 . . 122.0(15) ?
C5 C4 H4 . . 119.0 ?
C3 C4 H4 . . 119.0 ?
C4 C5 N1 . . 118.2(13) ?
C4 C5 C6 . . 125.4(13) ?
N1 C5 C6 . . 116.3(11) ?
C7 C6 N2 . . 119.4(13) ?
C7 C6 C5 . . 121.9(13) ?
N2 C6 C5 . . 118.5(12) ?
C6 C7 C8 . . 121.1(15) ?
C6 C7 H7 . . 119.4 ?
C8 C7 H7 . . 119.4 ?
C9 C8 C7 . . 118.0(16) ?
C9 C8 H8 . . 121.0 ?
C7 C8 H8 . . 121.0 ?
C8 C9 C10 . . 121.4(15) ?
C8 C9 H9 . . 119.3 ?
C10 C9 H9 . . 119.3 ?
N2 C10 C9 . . 119.7(16) ?
N2 C10 H10 . . 120.1 ?
C9 C10 H10 . . 120.1 ?

loop_
_geom_bond_atom_site_label_1
_geom_bond_atom_site_label_2
_geom_bond_site_symmetry_2
_geom_bond_distance
Hg1 Cl1 . 2.305(4)
Hg1 Cl2 . 2.320(4)
Hg1 O1 . 2.466(9)
Hg1 O2 . 2.472(9)
Hg1 Cl2 3 3.416(4)
Hg1 Cl1 3_565 3.433(4)
O1 N1 . 1.285(13)
O2 N2 . 1.310(13)
N1 C1 . 1.337(17)
N1 C5 . 1.391(16)
N2 C10 . 1.352(17)
N2 C6 . 1.362(18)
C1 C2 . 1.32(2)
C1 H1 . 0.9300
C2 C3 . 1.39(2)
C2 H2 . 0.9300
C3 C4 . 1.38(2)
C3 H3 . 0.9300
C4 C5 . 1.345(19)
C4 H4 . 0.9300
C5 C6 . 1.452(19)
C6 C7 . 1.361(18)
C7 C8 . 1.39(2)
C7 H7 . 0.9300
C8 C9 . 1.34(2)
C8 H8 . 0.9300
C9 C10 . 1.38(2)
C9 H9 . 0.9300
C10 H10 . 0.9300

loop_
_geom_torsion_atom_site_label_1
_geom_torsion_atom_site_label_2
_geom_torsion_atom_site_label_3
_geom_torsion_atom_site_label_4
_geom_torsion_site_symmetry_1
_geom_torsion_site_symmetry_4
_geom_torsion
Cl2 Hg1 Cl1 Hg1 . 3_565 71.0(4)
O1 Hg1 Cl1 Hg1 . 3_565 -71.6(2)
O2 Hg1 Cl1 Hg1 . 3_565 -143.1(2)
Cl2 Hg1 Cl1 Hg1 3 3_565 145.08(9)
Cl1 Hg1 Cl1 Hg1 3_565 3_565 0.0
Cl1 Hg1 Cl2 Hg1 . 3 75.9(4)
O1 Hg1 Cl2 Hg1 . 3 -142.7(2)
O2 Hg1 Cl2 Hg1 . 3 -70.3(2)
Cl2 Hg1 Cl2 Hg1 3 3 0.02(15)
Cl1 Hg1 Cl2 Hg1 3_565 3 147.83(11)
Cl1 Hg1 O1 N1 . . -155.3(8)
Cl2 Hg1 O1 N1 . . 36.3(8)
O2 Hg1 O1 N1 . . -55.4(8)
Cl2 Hg1 O1 N1 3 . -57.8(9)
Cl1 Hg1 O1 N1 3_565 . 115.3(8)
Cl1 Hg1 O2 N2 . . 40.9(9)
Cl2 Hg1 O2 N2 . . -149.6(9)
O1 Hg1 O2 N2 . . -47.4(9)
Cl2 Hg1 O2 N2 3 . 131.1(9)
Cl1 Hg1 O2 N2 3_565 . -61.8(10)
Hg1 O1 N1 C1 . . -89.6(12)
Hg1 O1 N1 C5 . . 93.2(11)
Hg1 O2 N2 C10 . . -93.3(11)
Hg1 O2 N2 C6 . . 89.5(12)
O1 N1 C1 C2 . . -174.9(13)
C5 N1 C1 C2 . . 2(2)
N1 C1 C2 C3 . . -3(2)
C1 C2 C3 C4 . . 3(2)
C2 C3 C4 C5 . . -2(2)
C3 C4 C5 N1 . . 1(2)
C3 C4 C5 C6 . . -179.9(14)
O1 N1 C5 C4 . . 175.9(12)
C1 N1 C5 C4 . . -1.3(19)
O1 N1 C5 C6 . . -3.0(17)
C1 N1 C5 C6 . . 179.8(12)
O2 N2 C6 C7 . . 171.9(11)
C10 N2 C6 C7 . . -5.3(19)
O2 N2 C6 C5 . . -4.7(18)
C10 N2 C6 C5 . . 178.1(11)
C4 C5 C6 C7 . . -58(2)
N1 C5 C6 C7 . . 120.4(14)
C4 C5 C6 N2 . . 118.0(15)
N1 C5 C6 N2 . . -63.1(16)
N2 C6 C7 C8 . . 6(2)
C5 C6 C7 C8 . . -177.7(14)
C6 C7 C8 C9 . . -3(2)
C7 C8 C9 C10 . . -1(3)
O2 N2 C10 C9 . . -175.7(13)
C6 N2 C10 C9 . . 2(2)
C8 C9 C10 N2 . . 2(2)
